data_7701594
loop_
_publ_author_name
'Jing, Chuyang'
'Wang, Liang'
'Mahmood, Qaiser'
'Zhao, Mengmeng'
'Zhu, Guangqian'
'Zhang, Xianhui'
'Wang, Xiaowu'
'Wang, Qinggang'

_publ_section_title
;
 Synthesis and characterization of aminopyridine iron(ii) chloride
 catalysts for isoprene polymerization: sterically controlled monomer
 enchainment.
;
_journal_issue 22
_journal_name_full 'Dalton transactions (Cambridge, England : 2003)'
_journal_page_first 7862
_journal_page_last 7874
_journal_paper_doi 10.1039/c9dt00452a
_journal_volume 48
_journal_year 2019
_chemical_formula_sum 'C14 H16 Cl2 Fe N2'
_chemical_formula_weight 339.04
_space_group_crystal_system monoclinic
_space_group_IT_number 14
_space_group_name_Hall '-P 2ybc'
_space_group_name_H-M_alt 'P 1 21/c 1'
_atom_sites_solution_hydrogens geom
_audit_creation_method SHELXL-2018/3
_audit_update_record
;
2019-04-01 deposited with the CCDC.	2019-04-26 downloaded from the CCDC.
;
_cell_angle_alpha 90
_cell_angle_beta 90.7610(10)
_cell_angle_gamma 90
_cell_formula_units_Z 4
_cell_length_a 7.0439(7)
_cell_length_b 13.0684(11)
_cell_length_c 16.9522(12)
_cell_measurement_reflns_used 2804
_cell_measurement_temperature 298(2)
_cell_measurement_theta_max 25.842
_cell_measurement_theta_min 2.403
_cell_volume 1560.4(2)
_computing_cell_refinement 'Bruker SMART'
_computing_data_collection 'Bruker SMART'
_computing_data_reduction 'Bruker SHELXTL'
_computing_molecular_graphics 'Bruker SHELXTL'
_computing_publication_material 'Bruker SHELXTL'
_computing_structure_refinement 'SHELXL-2018/3 (Sheldrick, 2018)'
_computing_structure_solution 'SHELXS-97 (Sheldrick, 1990)'
_diffrn_ambient_temperature 298(2)
_diffrn_measured_fraction_theta_full 1.000
_diffrn_measured_fraction_theta_max 1.000
_diffrn_measurement_device_type 'CCD area detector'
_diffrn_measurement_method 'phi and omega scans'
_diffrn_radiation_type MoK\a
_diffrn_radiation_wavelength 0.71073
_diffrn_reflns_av_R_equivalents 0.0292
_diffrn_reflns_av_unetI/netI 0.0362
_diffrn_reflns_Laue_measured_fraction_full 1.000
_diffrn_reflns_Laue_measured_fraction_max 1.000
_diffrn_reflns_limit_h_max 7
_diffrn_reflns_limit_h_min -8
_diffrn_reflns_limit_k_max 12
_diffrn_reflns_limit_k_min -15
_diffrn_reflns_limit_l_max 18
_diffrn_reflns_limit_l_min -20
_diffrn_reflns_number 7388
_diffrn_reflns_point_group_measured_fraction_full 1.000
_diffrn_reflns_point_group_measured_fraction_max 1.000
_diffrn_reflns_theta_full 25.012
_diffrn_reflns_theta_max 25.012
_diffrn_reflns_theta_min 2.403
_exptl_absorpt_coefficient_mu 1.296
_exptl_absorpt_correction_T_max 0.6252
_exptl_absorpt_correction_T_min 0.5750
_exptl_absorpt_correction_type multi-scan
_exptl_absorpt_process_details sadabs
_exptl_crystal_colour yellow
_exptl_crystal_density_diffrn 1.443
_exptl_crystal_description block
_exptl_crystal_F_000 696
_exptl_crystal_size_max 0.480
_exptl_crystal_size_mid 0.420
_exptl_crystal_size_min 0.400
_refine_diff_density_max 0.258
_refine_diff_density_min -0.369
_refine_diff_density_rms 0.079
_refine_ls_extinction_method none
_refine_ls_goodness_of_fit_ref 1.058
_refine_ls_hydrogen_treatment constr
_refine_ls_matrix_type full
_refine_ls_number_parameters 173
_refine_ls_number_reflns 2760
_refine_ls_number_restraints 0
_refine_ls_restrained_S_all 1.058
_refine_ls_R_factor_all 0.0570
_refine_ls_R_factor_gt 0.0353
_refine_ls_shift/su_max 0.001
_refine_ls_shift/su_mean 0.000
_refine_ls_structure_factor_coef Fsqd
_refine_ls_weighting_details 'w=1/[\s^2^(Fo^2^)+(0.0444P)^2^+0.2685P] where P=(Fo^2^+2Fc^2^)/3'
_refine_ls_weighting_scheme calc
_refine_ls_wR_factor_gt 0.0820
_refine_ls_wR_factor_ref 0.0918
_reflns_Friedel_coverage 0.000
_reflns_number_gt 2052
_reflns_number_total 2760
_reflns_threshold_expression 'I > 2\s(I)'
_cod_data_source_file c9dt00452a2.cif
_cod_data_source_block 1884671
_cod_original_sg_symbol_H-M 'P 21/c'
_cod_database_code 7701594
_shelx_shelxl_version_number 2018/3
_shelx_space_group_comment
;
The symmetry employed for this shelxl refinement is uniquely defined
by the following loop, which should always be used as a source of
symmetry information in preference to the above space-group names.
They are only intended as comments.
;
_shelx_estimated_absorpt_t_min 0.575
_shelx_estimated_absorpt_t_max 0.625

loop_
_space_group_symop_operation_xyz
'x, y, z'
'-x, y+1/2, -z+1/2'
'-x, -y, -z'
'x, -y-1/2, z-1/2'

loop_
_atom_site_label
_atom_site_type_symbol
_atom_site_fract_x
_atom_site_fract_y
_atom_site_fract_z
_atom_site_U_iso_or_equiv
_atom_site_adp_type
_atom_site_occupancy
_atom_site_site_symmetry_order
_atom_site_calc_flag
_atom_site_refinement_flags_posn
_atom_site_refinement_flags_adp
Fe1 Fe 0.04240(6) 0.21014(3) 1.00645(2) 0.03972(15) Uani 1 1 d . .
Cl1 Cl 0.23851(14) 0.29454(7) 1.08717(5) 0.0720(3) Uani 1 1 d . .
Cl2 Cl -0.19150(12) 0.11405(6) 1.05503(5) 0.0601(2) Uani 1 1 d . .
N1 N -0.0656(3) 0.29430(16) 0.90982(12) 0.0354(5) Uani 1 1 d . .
N2 N 0.1957(3) 0.13983(17) 0.91233(13) 0.0399(5) Uani 1 1 d . .
H2 H 0.203311 0.066297 0.923283 0.048 Uiso 1 1 calc R U
C1 C 0.0790(4) 0.1537(2) 0.84020(16) 0.0436(7) Uani 1 1 d . .
H1A H -0.016887 0.100515 0.837501 0.052 Uiso 1 1 calc R U
H1B H 0.158885 0.147021 0.794302 0.052 Uiso 1 1 calc R U
C2 C -0.0159(3) 0.2566(2) 0.83888(15) 0.0357(6) Uani 1 1 d . .
C3 C -0.0603(4) 0.3071(2) 0.76985(16) 0.0482(8) Uani 1 1 d . .
H3 H -0.021173 0.281355 0.721589 0.058 Uiso 1 1 calc R U
C4 C -0.1626(5) 0.3956(3) 0.77332(18) 0.0571(9) Uani 1 1 d . .
H4 H -0.194747 0.430424 0.727190 0.069 Uiso 1 1 calc R U
C5 C -0.2178(4) 0.4330(3) 0.84467(19) 0.0558(8) Uani 1 1 d . .
H5 H -0.289126 0.492763 0.847173 0.067 Uiso 1 1 calc R U
C6 C -0.1673(4) 0.3817(2) 0.91328(16) 0.0435(7) Uani 1 1 d . .
C7 C -0.2282(5) 0.4175(3) 0.99279(18) 0.0679(10) Uani 1 1 d . .
H7A H -0.325825 0.373182 1.012073 0.102 Uiso 1 1 calc R U
H7B H -0.276356 0.486068 0.988760 0.102 Uiso 1 1 calc R U
H7C H -0.121462 0.416316 1.028587 0.102 Uiso 1 1 calc R U
C8 C 0.3936(4) 0.1791(2) 0.90435(17) 0.0453(7) Uani 1 1 d . .
H8A H 0.460021 0.171484 0.954488 0.054 Uiso 1 1 calc R U
H8B H 0.388808 0.251509 0.891912 0.054 Uiso 1 1 calc R U
C9 C 0.5038(3) 0.1243(2) 0.84123(16) 0.0413(7) Uani 1 1 d . .
C10 C 0.5740(4) 0.0264(2) 0.85548(19) 0.0506(8) Uani 1 1 d . .
H10 H 0.556524 -0.003909 0.904485 0.061 Uiso 1 1 calc R U
C11 C 0.6694(4) -0.0260(3) 0.7976(2) 0.0621(9) Uani 1 1 d . .
H11 H 0.715633 -0.091403 0.807788 0.074 Uiso 1 1 calc R U
C12 C 0.6965(4) 0.0180(3) 0.7247(2) 0.0680(10) Uani 1 1 d . .
H12 H 0.760049 -0.017648 0.685542 0.082 Uiso 1 1 calc R U
C13 C 0.6288(4) 0.1152(3) 0.7102(2) 0.0671(10) Uani 1 1 d . .
H13 H 0.648153 0.145749 0.661445 0.081 Uiso 1 1 calc R U
C14 C 0.5323(4) 0.1673(3) 0.76798(18) 0.0538(8) Uani 1 1 d . .
H14 H 0.485761 0.232548 0.757413 0.065 Uiso 1 1 calc R U

loop_
_atom_site_aniso_label
_atom_site_aniso_U_11
_atom_site_aniso_U_22
_atom_site_aniso_U_33
_atom_site_aniso_U_23
_atom_site_aniso_U_13
_atom_site_aniso_U_12
Fe1 0.0436(3) 0.0408(3) 0.0347(2) 0.00376(17) 0.00003(17) -0.00140(19)
Cl1 0.0805(6) 0.0744(7) 0.0607(5) -0.0085(4) -0.0186(5) -0.0179(5)
Cl2 0.0600(5) 0.0595(5) 0.0609(5) 0.0130(4) 0.0101(4) -0.0122(4)
N1 0.0343(12) 0.0379(13) 0.0342(12) 0.0001(10) 0.0020(9) 0.0011(10)
N2 0.0348(12) 0.0344(13) 0.0505(14) 0.0009(10) 0.0017(10) 0.0003(10)
C1 0.0321(15) 0.0484(19) 0.0502(17) -0.0136(14) -0.0016(13) -0.0042(14)
C2 0.0254(13) 0.0444(16) 0.0374(15) -0.0004(12) 0.0017(11) -0.0099(12)
C3 0.0454(17) 0.065(2) 0.0343(15) 0.0024(14) -0.0005(13) -0.0163(16)
C4 0.062(2) 0.061(2) 0.0474(19) 0.0196(16) -0.0107(16) -0.0068(18)
C5 0.0520(19) 0.049(2) 0.066(2) 0.0092(17) -0.0078(16) 0.0059(16)
C6 0.0412(16) 0.0422(18) 0.0471(17) 0.0016(14) 0.0038(13) 0.0041(14)
C7 0.079(2) 0.063(2) 0.063(2) -0.0034(18) 0.0163(18) 0.027(2)
C8 0.0341(15) 0.0485(18) 0.0529(18) -0.0048(14) -0.0051(13) -0.0026(13)
C9 0.0231(13) 0.0507(19) 0.0501(17) -0.0026(14) -0.0034(12) -0.0037(13)
C10 0.0320(15) 0.059(2) 0.061(2) 0.0043(16) 0.0016(14) -0.0019(15)
C11 0.0386(18) 0.058(2) 0.089(3) -0.0129(19) -0.0007(17) 0.0078(16)
C12 0.0391(19) 0.104(3) 0.061(2) -0.026(2) 0.0008(16) 0.004(2)
C13 0.0434(19) 0.110(3) 0.0482(19) 0.003(2) 0.0008(15) -0.001(2)
C14 0.0400(17) 0.061(2) 0.060(2) 0.0086(17) -0.0023(15) -0.0014(16)

loop_
_atom_type_symbol
_atom_type_description
_atom_type_scat_dispersion_real
_atom_type_scat_dispersion_imag
_atom_type_scat_source
C C 0.0033 0.0016 'International Tables Vol C Tables 4.2.6.8 and 6.1.1.4'
H H 0.0000 0.0000 'International Tables Vol C Tables 4.2.6.8 and 6.1.1.4'
N N 0.0061 0.0033 'International Tables Vol C Tables 4.2.6.8 and 6.1.1.4'
Cl Cl 0.1484 0.1585 'International Tables Vol C Tables 4.2.6.8 and 6.1.1.4'
Fe Fe 0.3463 0.8444 'International Tables Vol C Tables 4.2.6.8 and 6.1.1.4'

loop_
_geom_angle_atom_site_label_1
_geom_angle_atom_site_label_2
_geom_angle_atom_site_label_3
_geom_angle
N1 Fe1 N2 79.96(8)
N1 Fe1 Cl1 115.75(7)
N2 Fe1 Cl1 110.81(7)
N1 Fe1 Cl2 108.60(6)
N2 Fe1 Cl2 114.44(7)
Cl1 Fe1 Cl2 120.41(4)
C6 N1 C2 119.4(2)
C6 N1 Fe1 126.46(18)
C2 N1 Fe1 114.01(18)
C1 N2 C8 113.1(2)
C1 N2 Fe1 106.46(15)
C8 N2 Fe1 113.58(16)
C1 N2 H2 107.8
C8 N2 H2 107.8
Fe1 N2 H2 107.8
N2 C1 C2 111.4(2)
N2 C1 H1A 109.3
C2 C1 H1A 109.3
N2 C1 H1B 109.3
C2 C1 H1B 109.3
H1A C1 H1B 108.0
N1 C2 C3 121.6(3)
N1 C2 C1 115.7(2)
C3 C2 C1 122.6(3)
C4 C3 C2 119.0(3)
C4 C3 H3 120.5
C2 C3 H3 120.5
C3 C4 C5 119.9(3)
C3 C4 H4 120.1
C5 C4 H4 120.1
C4 C5 C6 119.9(3)
C4 C5 H5 120.1
C6 C5 H5 120.1
N1 C6 C5 120.2(3)
N1 C6 C7 117.6(3)
C5 C6 C7 122.2(3)
C6 C7 H7A 109.5
C6 C7 H7B 109.5
H7A C7 H7B 109.5
C6 C7 H7C 109.5
H7A C7 H7C 109.5
H7B C7 H7C 109.5
N2 C8 C9 113.0(2)
N2 C8 H8A 109.0
C9 C8 H8A 109.0
N2 C8 H8B 109.0
C9 C8 H8B 109.0
H8A C8 H8B 107.8
C14 C9 C10 118.4(3)
C14 C9 C8 121.7(3)
C10 C9 C8 119.9(3)
C11 C10 C9 120.6(3)
C11 C10 H10 119.7
C9 C10 H10 119.7
C10 C11 C12 120.4(3)
C10 C11 H11 119.8
C12 C11 H11 119.8
C13 C12 C11 119.5(3)
C13 C12 H12 120.3
C11 C12 H12 120.3
C12 C13 C14 120.1(3)
C12 C13 H13 119.9
C14 C13 H13 119.9
C13 C14 C9 121.1(3)
C13 C14 H14 119.5
C9 C14 H14 119.5

loop_
_geom_bond_atom_site_label_1
_geom_bond_atom_site_label_2
_geom_bond_distance
Fe1 N1 2.107(2)
Fe1 N2 2.145(2)
Fe1 Cl1 2.2241(9)
Fe1 Cl2 2.2374(9)
N1 C6 1.350(3)
N1 C2 1.350(3)
N2 C1 1.475(3)
N2 C8 1.493(3)
N2 H2 0.9800
C1 C2 1.502(4)
C1 H1A 0.9700
C1 H1B 0.9700
C2 C3 1.376(4)
C3 C4 1.364(4)
C3 H3 0.9300
C4 C5 1.366(4)
C4 H4 0.9300
C5 C6 1.385(4)
C5 H5 0.9300
C6 C7 1.495(4)
C7 H7A 0.9600
C7 H7B 0.9600
C7 H7C 0.9600
C8 C9 1.511(4)
C8 H8A 0.9700
C8 H8B 0.9700
C9 C14 1.380(4)
C9 C10 1.391(4)
C10 C11 1.379(4)
C10 H10 0.9300
C11 C12 1.379(5)
C11 H11 0.9300
C12 C13 1.378(5)
C12 H12 0.9300
C13 C14 1.379(4)
C13 H13 0.9300
C14 H14 0.9300

loop_
_geom_hbond_atom_site_label_D
_geom_hbond_atom_site_label_H
_geom_hbond_atom_site_label_A
_geom_hbond_distance_DH
_geom_hbond_distance_HA
_geom_hbond_distance_DA
_geom_hbond_angle_DHA
_geom_hbond_site_symmetry_A
_geom_hbond_publ_flag
N2 H2 Cl2 0.98 2.39 3.364(2) 174.5 3_557 yes

loop_
_geom_torsion_atom_site_label_1
_geom_torsion_atom_site_label_2
_geom_torsion_atom_site_label_3
_geom_torsion_atom_site_label_4
_geom_torsion
C8 N2 C1 C2 -87.5(3)
Fe1 N2 C1 C2 37.9(2)
C6 N1 C2 C3 2.4(4)
Fe1 N1 C2 C3 -174.3(2)
C6 N1 C2 C1 -173.8(2)
Fe1 N1 C2 C1 9.5(3)
N2 C1 C2 N1 -33.0(3)
N2 C1 C2 C3 150.8(2)
N1 C2 C3 C4 -2.2(4)
C1 C2 C3 C4 173.8(3)
C2 C3 C4 C5 0.5(4)
C3 C4 C5 C6 0.9(5)
C2 N1 C6 C5 -0.9(4)
Fe1 N1 C6 C5 175.3(2)
C2 N1 C6 C7 176.8(3)
Fe1 N1 C6 C7 -7.0(4)
C4 C5 C6 N1 -0.7(4)
C4 C5 C6 C7 -178.3(3)
C1 N2 C8 C9 -62.1(3)
Fe1 N2 C8 C9 176.39(19)
N2 C8 C9 C14 102.1(3)
N2 C8 C9 C10 -75.8(3)
C14 C9 C10 C11 -0.1(4)
C8 C9 C10 C11 177.8(2)
C9 C10 C11 C12 0.0(4)
C10 C11 C12 C13 0.5(5)
C11 C12 C13 C14 -0.9(5)
C12 C13 C14 C9 0.8(5)
C10 C9 C14 C13 -0.3(4)
C8 C9 C14 C13 -178.2(3)
